data_4124369
loop_
_publ_author_name
'Fukuda, Tetsuya'
'Hashimoto, Hisako'
'Tobita, Hiromi'

_publ_section_title
;
 Unexpected Formation of NHC-Stabilized Hydrosilylyne Complexes via Alkane
 Elimination from NHC-Stabilized Hydrido(alkylsilylene) Complexes.
;
_journal_issue 34
_journal_name_full 'Journal of the American Chemical Society'
_journal_page_first 10906
_journal_page_last 10909
_journal_paper_doi 10.1021/jacs.5b06366
_journal_volume 137
_journal_year 2015
_chemical_formula_moiety 'C27 H42 N4 O2 Si W'
_chemical_formula_sum 'C27 H42 N4 O2 Si W'
_chemical_formula_weight 666.59
_chemical_name_systematic
; 
 ? 
;
_space_group_IT_number 14
_symmetry_cell_setting monoclinic
_symmetry_space_group_name_Hall '-P 2yn'
_symmetry_space_group_name_H-M 'P 1 21/n 1'
_atom_sites_solution_hydrogens geom
_atom_sites_solution_primary direct
_atom_sites_solution_secondary difmap
_audit_creation_method SHELXL-97
_cell_angle_alpha 90.00
_cell_angle_beta 103.81(3)
_cell_angle_gamma 90.00
_cell_formula_units_Z 4
_cell_length_a 13.01(3)
_cell_length_b 14.11(3)
_cell_length_c 15.26(3)
_cell_measurement_reflns_used 652
_cell_measurement_temperature 150(2)
_cell_measurement_theta_max 27.90
_cell_measurement_theta_min 6.90
_cell_volume 2720(10)
_computing_structure_refinement 'SHELXL-97 (Sheldrick, 1997)'
_computing_structure_solution 'SHELXS-97 (Sheldrick, 1990)'
_diffrn_ambient_temperature 150(2)
_diffrn_measured_fraction_theta_full 0.998
_diffrn_measured_fraction_theta_max 0.998
_diffrn_measurement_device_type 'Rigaku XtaLAB mini'
_diffrn_measurement_method \w
_diffrn_radiation_monochromator graphite
_diffrn_radiation_source 'fine-focus sealed tube'
_diffrn_radiation_type MoK\a
_diffrn_radiation_wavelength 0.71075
_diffrn_reflns_av_R_equivalents 0.0630
_diffrn_reflns_av_sigmaI/netI 0.0548
_diffrn_reflns_limit_h_max 16
_diffrn_reflns_limit_h_min -16
_diffrn_reflns_limit_k_max 18
_diffrn_reflns_limit_k_min -18
_diffrn_reflns_limit_l_max 19
_diffrn_reflns_limit_l_min -19
_diffrn_reflns_number 25397
_diffrn_reflns_theta_full 27.49
_diffrn_reflns_theta_max 27.49
_diffrn_reflns_theta_min 3.11
_exptl_absorpt_coefficient_mu 4.322
_exptl_absorpt_correction_T_max 0.8129
_exptl_absorpt_correction_T_min 0.4639
_exptl_absorpt_correction_type multi-scan
_exptl_absorpt_process_details 'REQAB (Rigaku, 1998)'
_exptl_crystal_colour red
_exptl_crystal_density_diffrn 1.628
_exptl_crystal_density_method 'not measured'
_exptl_crystal_description platelet
_exptl_crystal_F_000 1344
_exptl_crystal_size_max 0.21
_exptl_crystal_size_mid 0.10
_exptl_crystal_size_min 0.05
_refine_diff_density_max 1.046
_refine_diff_density_min -1.569
_refine_diff_density_rms 0.128
_refine_ls_extinction_method none
_refine_ls_goodness_of_fit_ref 1.040
_refine_ls_hydrogen_treatment mixed
_refine_ls_matrix_type full
_refine_ls_number_parameters 333
_refine_ls_number_reflns 6230
_refine_ls_number_restraints 0
_refine_ls_restrained_S_all 1.040
_refine_ls_R_factor_all 0.0484
_refine_ls_R_factor_gt 0.0343
_refine_ls_shift/su_max 0.001
_refine_ls_shift/su_mean 0.000
_refine_ls_structure_factor_coef Fsqd
_refine_ls_weighting_details 'calc w=1/[\s^2^(Fo^2^)+(0.0225P)^2^+0.0000P] where P=(Fo^2^+2Fc^2^)/3'
_refine_ls_weighting_scheme calc
_refine_ls_wR_factor_gt 0.0612
_refine_ls_wR_factor_ref 0.0650
_reflns_number_gt 5168
_reflns_number_total 6230
_reflns_threshold_expression >2sigma(I)
_cod_data_source_file ja5b06366_si_004.cif
_cod_data_source_block ex20
_cod_original_sg_symbol_H-M P21/n
_cod_database_code 4124369

loop_
_symmetry_equiv_pos_as_xyz
'x, y, z'
'-x+1/2, y+1/2, -z+1/2'
'-x, -y, -z'
'x-1/2, -y-1/2, z-1/2'

loop_
_atom_site_label
_atom_site_type_symbol
_atom_site_fract_x
_atom_site_fract_y
_atom_site_fract_z
_atom_site_U_iso_or_equiv
_atom_site_adp_type
_atom_site_occupancy
_atom_site_symmetry_multiplicity
_atom_site_calc_flag
_atom_site_refinement_flags
W1 W 0.480649(12) 0.264907(10) 0.210350(11) 0.01663(5) Uani 1 1 d .
H1 H 0.285(3) 0.254(2) 0.028(3) 0.033(13) Uiso 1 1 d .
C1 C 0.4150(3) 0.1529(3) 0.2405(3) 0.0223(9) Uani 1 1 d .
O1 O 0.3775(3) 0.0825(2) 0.2600(2) 0.0430(9) Uani 1 1 d .
C2 C 0.4520(3) 0.3244(3) 0.3137(3) 0.0226(9) Uani 1 1 d .
O2 O 0.4388(2) 0.3618(2) 0.3794(2) 0.0330(7) Uani 1 1 d .
C3 C 0.5550(3) 0.2892(3) 0.0863(3) 0.0273(10) Uani 1 1 d .
C4 C 0.5868(3) 0.1997(3) 0.1215(3) 0.0281(10) Uani 1 1 d .
C5 C 0.6500(3) 0.2121(3) 0.2103(3) 0.0255(9) Uani 1 1 d .
C6 C 0.6566(3) 0.3118(3) 0.2287(3) 0.0228(9) Uani 1 1 d .
C7 C 0.5976(3) 0.3586(3) 0.1507(3) 0.0243(9) Uani 1 1 d .
C8 C 0.4940(4) 0.3108(4) -0.0072(3) 0.0474(14) Uani 1 1 d .
H8 H 0.5426 0.3319 -0.0433 0.071 Uiso 1 1 calc R
H8A H 0.4426 0.3611 -0.0054 0.071 Uiso 1 1 calc R
H8B H 0.4566 0.2537 -0.0343 0.071 Uiso 1 1 calc R
C9 C 0.5651(4) 0.1071(3) 0.0732(4) 0.0437(13) Uani 1 1 d .
H9 H 0.4949 0.1099 0.0302 0.052 Uiso 1 1 calc R
H9A H 0.5628 0.0563 0.1175 0.052 Uiso 1 1 calc R
C10 C 0.7108(4) 0.1361(3) 0.2676(4) 0.0401(13) Uani 1 1 d .
H10 H 0.7720 0.1183 0.2441 0.060 Uiso 1 1 calc R
H10A H 0.6652 0.0806 0.2669 0.060 Uiso 1 1 calc R
H10B H 0.7354 0.1592 0.3297 0.060 Uiso 1 1 calc R
C11 C 0.7217(3) 0.3589(3) 0.3096(3) 0.0343(11) Uani 1 1 d .
H11 H 0.7873 0.3824 0.2964 0.051 Uiso 1 1 calc R
H11A H 0.7389 0.3135 0.3595 0.051 Uiso 1 1 calc R
H11B H 0.6821 0.4122 0.3266 0.051 Uiso 1 1 calc R
C12 C 0.5939(4) 0.4629(3) 0.1352(4) 0.0420(13) Uani 1 1 d .
H12 H 0.6528 0.4817 0.1091 0.063 Uiso 1 1 calc R
H12A H 0.6000 0.4958 0.1928 0.063 Uiso 1 1 calc R
H12B H 0.5267 0.4798 0.0936 0.063 Uiso 1 1 calc R
C13 C 0.6480(4) 0.0828(4) 0.0225(4) 0.0636(18) Uani 1 1 d .
H13 H 0.6511 0.1332 -0.0210 0.095 Uiso 1 1 calc R
H13A H 0.6296 0.0227 -0.0097 0.095 Uiso 1 1 calc R
H13B H 0.7171 0.0768 0.0651 0.095 Uiso 1 1 calc R
Si1 Si 0.30924(8) 0.28998(7) 0.11796(7) 0.0171(2) Uani 1 1 d .
C14 C 0.2387(3) 0.4099(2) 0.0731(3) 0.0172(8) Uani 1 1 d .
N1 N 0.2663(3) 0.4989(2) 0.1013(2) 0.0213(7) Uani 1 1 d .
C15 C 0.2052(3) 0.5644(3) 0.0457(3) 0.0252(10) Uani 1 1 d .
C16 C 0.1389(3) 0.5152(3) -0.0184(3) 0.0243(9) Uani 1 1 d .
N2 N 0.1596(3) 0.4207(2) -0.0001(2) 0.0211(8) Uani 1 1 d .
C17 C 0.3449(3) 0.5242(3) 0.1820(3) 0.0285(10) Uani 1 1 d .
H17 H 0.3910 0.5738 0.1677 0.043 Uiso 1 1 calc R
H17A H 0.3873 0.4682 0.2053 0.043 Uiso 1 1 calc R
H17B H 0.3095 0.5476 0.2277 0.043 Uiso 1 1 calc R
C18 C 0.2162(4) 0.6682(3) 0.0624(3) 0.0396(13) Uani 1 1 d .
H18 H 0.2086 0.6822 0.1234 0.059 Uiso 1 1 calc R
H18A H 0.1612 0.7018 0.0182 0.059 Uiso 1 1 calc R
H18B H 0.2861 0.6890 0.0565 0.059 Uiso 1 1 calc R
C19 C 0.0573(4) 0.5483(3) -0.0975(3) 0.0376(12) Uani 1 1 d .
H19 H 0.0764 0.5282 -0.1530 0.056 Uiso 1 1 calc R
H19A H 0.0528 0.6176 -0.0962 0.056 Uiso 1 1 calc R
H19B H -0.0114 0.5210 -0.0955 0.056 Uiso 1 1 calc R
C20 C 0.0949(3) 0.3447(3) -0.0493(3) 0.0284(10) Uani 1 1 d .
H20 H 0.1392 0.2887 -0.0506 0.043 Uiso 1 1 calc R
H20A H 0.0635 0.3654 -0.1112 0.043 Uiso 1 1 calc R
H20B H 0.0385 0.3287 -0.0193 0.043 Uiso 1 1 calc R
C21 C 0.1855(3) 0.2409(2) 0.1490(3) 0.0178(8) Uani 1 1 d .
N3 N 0.1343(3) 0.2806(2) 0.2059(2) 0.0185(7) Uani 1 1 d .
C22 C 0.0414(3) 0.2336(3) 0.2039(3) 0.0229(9) Uani 1 1 d .
C23 C 0.0362(3) 0.1616(3) 0.1458(3) 0.0218(9) Uani 1 1 d .
N4 N 0.1252(2) 0.1664(2) 0.1139(2) 0.0180(7) Uani 1 1 d .
C24 C 0.1743(3) 0.3615(3) 0.2633(3) 0.0262(10) Uani 1 1 d .
H24 H 0.2502 0.3688 0.2678 0.039 Uiso 1 1 calc R
H24A H 0.1623 0.3511 0.3236 0.039 Uiso 1 1 calc R
H24B H 0.1370 0.4190 0.2372 0.039 Uiso 1 1 calc R
C25 C -0.0330(4) 0.2625(3) 0.2587(3) 0.0373(11) Uani 1 1 d .
H25 H -0.1036 0.2374 0.2314 0.056 Uiso 1 1 calc R
H25A H -0.0362 0.3319 0.2609 0.056 Uiso 1 1 calc R
H25B H -0.0086 0.2375 0.3201 0.056 Uiso 1 1 calc R
C26 C -0.0456(3) 0.0884(3) 0.1162(3) 0.0351(11) Uani 1 1 d .
H26 H -0.0137 0.0255 0.1286 0.053 Uiso 1 1 calc R
H26A H -0.0764 0.0951 0.0513 0.053 Uiso 1 1 calc R
H26B H -0.1013 0.0961 0.1490 0.053 Uiso 1 1 calc R
C27 C 0.1532(3) 0.0969(3) 0.0533(3) 0.0280(10) Uani 1 1 d .
H27 H 0.2269 0.1065 0.0502 0.042 Uiso 1 1 calc R
H27A H 0.1066 0.1043 -0.0071 0.042 Uiso 1 1 calc R
H27B H 0.1451 0.0329 0.0758 0.042 Uiso 1 1 calc R

loop_
_atom_site_aniso_label
_atom_site_aniso_U_11
_atom_site_aniso_U_22
_atom_site_aniso_U_33
_atom_site_aniso_U_23
_atom_site_aniso_U_13
_atom_site_aniso_U_12
W1 0.01440(8) 0.01669(8) 0.01777(9) 0.00279(7) 0.00179(6) -0.00036(6)
C1 0.023(2) 0.023(2) 0.019(2) 0.0019(17) 0.0022(17) 0.0056(17)
O1 0.044(2) 0.0252(16) 0.058(2) 0.0096(16) 0.0089(18) -0.0125(15)
C2 0.017(2) 0.021(2) 0.027(2) 0.0028(18) -0.0014(18) -0.0041(16)
O2 0.037(2) 0.0387(17) 0.0230(17) -0.0099(14) 0.0063(15) -0.0030(14)
C3 0.023(2) 0.041(3) 0.018(2) 0.0041(19) 0.0064(18) -0.0051(19)
C4 0.024(2) 0.028(2) 0.035(3) -0.007(2) 0.013(2) -0.0060(18)
C5 0.020(2) 0.028(2) 0.033(3) 0.0043(19) 0.0136(19) 0.0038(17)
C6 0.015(2) 0.025(2) 0.028(2) -0.0002(18) 0.0047(17) -0.0022(16)
C7 0.020(2) 0.025(2) 0.029(2) 0.0065(18) 0.0076(19) -0.0025(17)
C8 0.043(3) 0.078(4) 0.022(3) 0.007(3) 0.011(2) -0.015(3)
C9 0.038(3) 0.037(3) 0.062(4) -0.025(3) 0.025(3) -0.014(2)
C10 0.031(3) 0.035(3) 0.058(4) 0.017(2) 0.019(2) 0.016(2)
C11 0.020(2) 0.042(3) 0.041(3) -0.005(2) 0.007(2) -0.006(2)
C12 0.037(3) 0.031(2) 0.060(4) 0.012(2) 0.016(3) -0.003(2)
C13 0.054(4) 0.068(4) 0.080(5) -0.047(3) 0.039(3) -0.018(3)
Si1 0.0165(5) 0.0169(5) 0.0165(6) -0.0011(4) 0.0010(4) 0.0001(4)
C14 0.020(2) 0.0187(19) 0.012(2) -0.0024(15) 0.0027(16) -0.0011(15)
N1 0.0215(19) 0.0180(16) 0.0224(19) -0.0006(14) 0.0013(15) 0.0008(13)
C15 0.026(2) 0.020(2) 0.029(3) 0.0060(18) 0.0042(19) 0.0046(17)
C16 0.024(2) 0.023(2) 0.025(2) 0.0049(18) 0.0046(18) 0.0063(17)
N2 0.0221(19) 0.0224(17) 0.0158(18) 0.0006(14) -0.0017(14) 0.0013(14)
C17 0.024(2) 0.024(2) 0.031(3) -0.0081(19) -0.0048(19) -0.0031(17)
C18 0.041(3) 0.015(2) 0.060(4) 0.003(2) 0.006(3) 0.0025(19)
C19 0.044(3) 0.037(3) 0.028(3) 0.010(2) 0.002(2) 0.015(2)
C20 0.024(2) 0.032(2) 0.025(2) -0.0047(19) -0.0033(19) 0.0014(18)
C21 0.018(2) 0.0173(18) 0.0155(19) -0.0013(16) -0.0016(15) 0.0019(15)
N3 0.0197(17) 0.0164(16) 0.0184(18) 0.0029(13) 0.0029(14) 0.0038(13)
C22 0.019(2) 0.026(2) 0.025(2) 0.0101(18) 0.0064(17) 0.0059(17)
C23 0.017(2) 0.022(2) 0.024(2) 0.0044(17) 0.0018(17) 0.0000(16)
N4 0.0149(17) 0.0170(15) 0.0201(18) 0.0000(14) 0.0003(14) -0.0011(13)
C24 0.031(3) 0.027(2) 0.019(2) -0.0062(18) 0.0022(19) 0.0009(18)
C25 0.036(3) 0.044(3) 0.036(3) 0.009(2) 0.018(2) 0.011(2)
C26 0.025(3) 0.038(3) 0.041(3) 0.002(2) 0.007(2) -0.011(2)
C27 0.027(2) 0.022(2) 0.033(3) -0.0095(19) 0.004(2) -0.0029(17)

loop_
_atom_type_symbol
_atom_type_description
_atom_type_scat_dispersion_real
_atom_type_scat_dispersion_imag
_atom_type_scat_source
C C 0.0033 0.0016 'International Tables Vol C Tables 4.2.6.8 and 6.1.1.4'
H H 0.0000 0.0000 'International Tables Vol C Tables 4.2.6.8 and 6.1.1.4'
N N 0.0061 0.0033 'International Tables Vol C Tables 4.2.6.8 and 6.1.1.4'
O O 0.0106 0.0060 'International Tables Vol C Tables 4.2.6.8 and 6.1.1.4'
Si Si 0.0817 0.0704 'International Tables Vol C Tables 4.2.6.8 and 6.1.1.4'
W W -0.8490 6.8722 'International Tables Vol C Tables 4.2.6.8 and 6.1.1.4'

loop_
_geom_angle_atom_site_label_1
_geom_angle_atom_site_label_2
_geom_angle_atom_site_label_3
_geom_angle
C2 W1 C1 88.8(2)
C2 W1 C5 121.02(17)
C1 W1 C5 102.3(2)
C2 W1 C6 99.01(17)
C1 W1 C6 133.58(15)
C5 W1 C6 35.79(17)
C2 W1 C4 155.99(16)
C1 W1 C4 100.0(2)
C5 W1 C4 35.36(16)
C6 W1 C4 58.92(18)
C2 W1 C3 143.62(18)
C1 W1 C3 127.61(17)
C5 W1 C3 58.25(16)
C6 W1 C3 58.30(16)
C4 W1 C3 34.64(16)
C2 W1 C7 110.22(19)
C1 W1 C7 157.94(16)
C5 W1 C7 58.68(18)
C6 W1 C7 35.13(15)
C4 W1 C7 58.15(19)
C3 W1 C7 34.75(15)
C2 W1 Si1 94.86(17)
C1 W1 Si1 81.65(16)
C5 W1 Si1 143.78(15)
C6 W1 Si1 141.98(14)
C4 W1 Si1 108.45(19)
C3 W1 Si1 90.50(19)
C7 W1 Si1 106.87(17)
O1 C1 W1 178.0(4)
O2 C2 W1 177.1(4)
C4 C3 C7 109.2(4)
C4 C3 C8 126.6(4)
C7 C3 C8 124.0(4)
C4 C3 W1 72.5(2)
C7 C3 W1 73.0(3)
C8 C3 W1 125.1(3)
C3 C4 C5 107.9(4)
C3 C4 C9 126.6(4)
C5 C4 C9 125.3(4)
C3 C4 W1 72.9(3)
C5 C4 W1 71.7(3)
C9 C4 W1 124.2(3)
C4 C5 C6 107.6(4)
C4 C5 C10 125.3(4)
C6 C5 C10 126.5(4)
C4 C5 W1 72.9(3)
C6 C5 W1 72.4(2)
C10 C5 W1 127.0(3)
C7 C6 C5 107.3(4)
C7 C6 C11 125.4(4)
C5 C6 C11 127.0(4)
C7 C6 W1 73.3(2)
C5 C6 W1 71.8(2)
C11 C6 W1 125.3(3)
C3 C7 C6 107.9(4)
C3 C7 C12 125.8(4)
C6 C7 C12 125.8(4)
C3 C7 W1 72.3(3)
C6 C7 W1 71.6(3)
C12 C7 W1 128.0(3)
C3 C8 H8 109.5
C3 C8 H8A 109.5
H8 C8 H8A 109.5
C3 C8 H8B 109.5
H8 C8 H8B 109.5
H8A C8 H8B 109.5
C4 C9 C13 112.2(4)
C4 C9 H9 109.2
C13 C9 H9 109.2
C4 C9 H9A 109.2
C13 C9 H9A 109.2
H9 C9 H9A 107.9
C5 C10 H10 109.5
C5 C10 H10A 109.5
H10 C10 H10A 109.5
C5 C10 H10B 109.5
H10 C10 H10B 109.5
H10A C10 H10B 109.5
C6 C11 H11 109.5
C6 C11 H11A 109.5
H11 C11 H11A 109.5
C6 C11 H11B 109.5
H11 C11 H11B 109.5
H11A C11 H11B 109.5
C7 C12 H12 109.5
C7 C12 H12A 109.5
H12 C12 H12A 109.5
C7 C12 H12B 109.5
H12 C12 H12B 109.5
H12A C12 H12B 109.5
C9 C13 H13 109.5
C9 C13 H13A 109.5
H13 C13 H13A 109.5
C9 C13 H13B 109.5
H13 C13 H13B 109.5
H13A C13 H13B 109.5
C21 Si1 C14 92.7(2)
C21 Si1 W1 121.88(18)
C14 Si1 W1 129.17(13)
C21 Si1 H1 96.1(17)
C14 Si1 H1 89.9(14)
W1 Si1 H1 118.5(16)
N2 C14 N1 104.7(3)
N2 C14 Si1 126.3(3)
N1 C14 Si1 128.5(3)
C14 N1 C15 111.0(3)
C14 N1 C17 125.6(3)
C15 N1 C17 123.3(3)
C16 C15 N1 106.3(4)
C16 C15 C18 131.0(4)
N1 C15 C18 122.6(4)
C15 C16 N2 107.2(4)
C15 C16 C19 130.3(4)
N2 C16 C19 122.5(4)
C14 N2 C16 110.8(3)
C14 N2 C20 125.6(3)
C16 N2 C20 123.3(3)
N1 C17 H17 109.5
N1 C17 H17A 109.5
H17 C17 H17A 109.5
N1 C17 H17B 109.5
H17 C17 H17B 109.5
H17A C17 H17B 109.5
C15 C18 H18 109.5
C15 C18 H18A 109.5
H18 C18 H18A 109.5
C15 C18 H18B 109.5
H18 C18 H18B 109.5
H18A C18 H18B 109.5
C16 C19 H19 109.5
C16 C19 H19A 109.5
H19 C19 H19A 109.5
C16 C19 H19B 109.5
H19 C19 H19B 109.5
H19A C19 H19B 109.5
N2 C20 H20 109.5
N2 C20 H20A 109.5
H20 C20 H20A 109.5
N2 C20 H20B 109.5
H20 C20 H20B 109.5
H20A C20 H20B 109.5
N3 C21 N4 104.7(4)
N3 C21 Si1 126.0(3)
N4 C21 Si1 129.0(3)
C21 N3 C22 110.8(3)
C21 N3 C24 123.9(4)
C22 N3 C24 125.3(4)
C23 C22 N3 106.6(4)
C23 C22 C25 130.3(4)
N3 C22 C25 123.1(4)
C22 C23 N4 106.6(3)
C22 C23 C26 130.7(4)
N4 C23 C26 122.6(4)
C21 N4 C23 111.2(3)
C21 N4 C27 124.8(4)
C23 N4 C27 123.9(3)
N3 C24 H24 109.5
N3 C24 H24A 109.5
H24 C24 H24A 109.5
N3 C24 H24B 109.5
H24 C24 H24B 109.5
H24A C24 H24B 109.5
C22 C25 H25 109.5
C22 C25 H25A 109.5
H25 C25 H25A 109.5
C22 C25 H25B 109.5
H25 C25 H25B 109.5
H25A C25 H25B 109.5
C23 C26 H26 109.5
C23 C26 H26A 109.5
H26 C26 H26A 109.5
C23 C26 H26B 109.5
H26 C26 H26B 109.5
H26A C26 H26B 109.5
N4 C27 H27 109.5
N4 C27 H27A 109.5
H27 C27 H27A 109.5
N4 C27 H27B 109.5
H27 C27 H27B 109.5
H27A C27 H27B 109.5

loop_
_geom_bond_atom_site_label_1
_geom_bond_atom_site_label_2
_geom_bond_distance
W1 C2 1.900(5)
W1 C1 1.904(5)
W1 C5 2.326(6)
W1 C6 2.335(6)
W1 C4 2.342(5)
W1 C3 2.348(6)
W1 C7 2.357(5)
W1 Si1 2.363(4)
C1 O1 1.176(5)
C2 O2 1.182(5)
C3 C4 1.396(6)
C3 C7 1.405(6)
C3 C8 1.489(6)
C4 C5 1.418(6)
C4 C9 1.494(6)
C5 C6 1.432(6)
C5 C10 1.488(6)
C6 C7 1.416(6)
C6 C11 1.478(6)
C7 C12 1.490(6)
C8 H8 0.9800
C8 H8A 0.9800
C8 H8B 0.9800
C9 C13 1.509(7)
C9 H9 0.9900
C9 H9A 0.9900
C10 H10 0.9800
C10 H10A 0.9800
C10 H10B 0.9800
C11 H11 0.9800
C11 H11A 0.9800
C11 H11B 0.9800
C12 H12 0.9800
C12 H12A 0.9800
C12 H12B 0.9800
C13 H13 0.9800
C13 H13A 0.9800
C13 H13B 0.9800
Si1 C21 1.913(5)
Si1 C14 1.968(5)
Si1 H1 1.43(4)
C14 N2 1.335(5)
C14 N1 1.349(5)
N1 C15 1.372(5)
N1 C17 1.445(5)
C15 C16 1.333(6)
C15 C18 1.488(6)
C16 N2 1.376(5)
C16 C19 1.480(6)
N2 C20 1.456(5)
C17 H17 0.9800
C17 H17A 0.9800
C17 H17B 0.9800
C18 H18 0.9800
C18 H18A 0.9800
C18 H18B 0.9800
C19 H19 0.9800
C19 H19A 0.9800
C19 H19B 0.9800
C20 H20 0.9800
C20 H20A 0.9800
C20 H20B 0.9800
C21 N3 1.337(5)
C21 N4 1.344(5)
N3 C22 1.373(6)
N3 C24 1.457(5)
C22 C23 1.340(6)
C22 C25 1.480(6)
C23 N4 1.361(6)
C23 C26 1.474(6)
N4 C27 1.453(5)
C24 H24 0.9800
C24 H24A 0.9800
C24 H24B 0.9800
C25 H25 0.9800
C25 H25A 0.9800
C25 H25B 0.9800
C26 H26 0.9800
C26 H26A 0.9800
C26 H26B 0.9800
C27 H27 0.9800
C27 H27A 0.9800
C27 H27B 0.9800
